data_4102601
loop_
_publ_author_name
'Paresma R. Patel'
'Dale L. Boger'

_publ_section_title
;
 Intramolecular [1 + 2] and [3 + 2] Cycloaddition Reactions of
 Cyclopropenone Ketals
;
_journal_name_full 'Journal of the American Chemical Society'
_journal_page_first 8527
_journal_page_last 8529
_journal_paper_doi 10.1021/ja103933n
_journal_volume 132
_journal_year 2010
_chemical_formula_sum 'C19 H22 O3'
_chemical_formula_weight 298.37
_chemical_name_systematic
; 
 ? 
;
_space_group_IT_number 14
_symmetry_cell_setting monoclinic
_symmetry_space_group_name_Hall '-P 2ybc'
_symmetry_space_group_name_H-M 'P 1 21/c 1'
_atom_sites_solution_hydrogens geom
_atom_sites_solution_primary direct
_atom_sites_solution_secondary difmap
_audit_creation_method SHELXL-97
_cell_angle_alpha 90.00
_cell_angle_beta 107.64(3)
_cell_angle_gamma 90.00
_cell_formula_units_Z 4
_cell_length_a 13.390(3)
_cell_length_b 7.8640(16)
_cell_length_c 16.575(3)
_cell_measurement_reflns_used 4324
_cell_measurement_temperature 296(2)
_cell_measurement_theta_max 21.5
_cell_measurement_theta_min 2.5
_cell_volume 1663.3(6)
_computing_cell_refinement 'Bruker SMART'
_computing_data_collection 'Bruker SMART'
_computing_data_reduction 'Bruker SAINT+'
_computing_molecular_graphics 'Bruker SHELXTL'
_computing_publication_material 'Bruker SHELXTL'
_computing_structure_refinement 'SHELXL-97 (Sheldrick, 1997)'
_computing_structure_solution 'SHELXS-97 (Sheldrick, 1997)'
_diffrn_ambient_temperature 296(2)
_diffrn_measured_fraction_theta_full 0.998
_diffrn_measured_fraction_theta_max 0.998
_diffrn_measurement_device_type 'CCD area detector'
_diffrn_measurement_method 'phi and omega scans'
_diffrn_radiation_monochromator graphite
_diffrn_radiation_source 'fine-focus sealed tube'
_diffrn_radiation_type MoK\a
_diffrn_radiation_wavelength 0.71073
_diffrn_reflns_av_R_equivalents 0.0323
_diffrn_reflns_av_sigmaI/netI 0.0281
_diffrn_reflns_limit_h_max 15
_diffrn_reflns_limit_h_min -15
_diffrn_reflns_limit_k_max 9
_diffrn_reflns_limit_k_min -9
_diffrn_reflns_limit_l_max 19
_diffrn_reflns_limit_l_min -15
_diffrn_reflns_number 11552
_diffrn_reflns_theta_full 25.00
_diffrn_reflns_theta_max 25.00
_diffrn_reflns_theta_min 1.60
_diffrn_standards_decay_% 1
_exptl_absorpt_coefficient_mu 0.079
_exptl_absorpt_correction_T_max 0.9835
_exptl_absorpt_correction_T_min 0.9705
_exptl_absorpt_correction_type multi-scan
_exptl_absorpt_process_details 'SADABS (Sheldrick, 1999)'
_exptl_crystal_colour Colorless
_exptl_crystal_density_diffrn 1.191
_exptl_crystal_density_meas 0
_exptl_crystal_density_method 'not measured'
_exptl_crystal_description Parallalepiped
_exptl_crystal_F_000 640
_exptl_crystal_size_max 0.38
_exptl_crystal_size_mid 0.30
_exptl_crystal_size_min 0.21
_refine_diff_density_max 0.418
_refine_diff_density_min -0.196
_refine_diff_density_rms 0.045
_refine_ls_extinction_method none
_refine_ls_goodness_of_fit_ref 1.081
_refine_ls_hydrogen_treatment constr
_refine_ls_matrix_type full
_refine_ls_number_parameters 201
_refine_ls_number_reflns 2930
_refine_ls_number_restraints 0
_refine_ls_restrained_S_all 1.081
_refine_ls_R_factor_all 0.0868
_refine_ls_R_factor_gt 0.0657
_refine_ls_shift/su_max 0.009
_refine_ls_shift/su_mean 0.001
_refine_ls_structure_factor_coef Fsqd
_refine_ls_weighting_details 'calc w=1/[\s^2^(Fo^2^)+(0.0900P)^2^+0.6000P] where P=(Fo^2^+2Fc^2^)/3'
_refine_ls_weighting_scheme calc
_refine_ls_wR_factor_gt 0.1690
_refine_ls_wR_factor_ref 0.1830
_reflns_number_gt 2191
_reflns_number_total 2930
_reflns_threshold_expression >2sigma(I)
_cod_data_source_file ja103933n_si_005.cif
_cod_data_source_block prpt
_cod_database_code 4102601

loop_
_symmetry_equiv_pos_as_xyz
'x, y, z'
'-x, y+1/2, -z+1/2'
'-x, -y, -z'
'x, -y-1/2, z-1/2'

loop_
_atom_site_label
_atom_site_type_symbol
_atom_site_fract_x
_atom_site_fract_y
_atom_site_fract_z
_atom_site_U_iso_or_equiv
_atom_site_adp_type
_atom_site_occupancy
_atom_site_symmetry_multiplicity
_atom_site_calc_flag
_atom_site_refinement_flags
O1 O 0.14387(13) 0.5445(2) 0.07689(12) 0.0558(5) Uani 1 1 d .
O2 O 0.19860(15) 0.6108(2) 0.22076(12) 0.0611(5) Uani 1 1 d .
O3 O 0.2342(2) 0.1252(3) 0.1110(2) 0.1084(10) Uani 1 1 d .
C1 C 0.39384(19) 0.6014(3) 0.12392(14) 0.0416(6) Uani 1 1 d .
C2 C 0.3128(2) 0.6860(3) 0.13390(18) 0.0536(7) Uani 1 1 d .
H2 H 0.3063 0.8037 0.1307 0.064 Uiso 1 1 calc R
C3 C 0.2319(2) 0.5683(3) 0.15111(18) 0.0534(7) Uani 1 1 d .
C4 C 0.2907(2) 0.3970(3) 0.1693(2) 0.0587(7) Uani 1 1 d .
H4 H 0.3240 0.3939 0.2307 0.070 Uiso 1 1 calc R
C5 C 0.3792(2) 0.4113(3) 0.13134(17) 0.0517(7) Uani 1 1 d .
H5 H 0.3536 0.3660 0.0736 0.062 Uiso 1 1 calc R
C6 C 0.4812(2) 0.3243(3) 0.1742(2) 0.0624(8) Uani 1 1 d .
H6A H 0.5058 0.3597 0.2329 0.075 Uiso 1 1 calc R
H6B H 0.4700 0.2023 0.1730 0.075 Uiso 1 1 calc R
C7 C 0.5632(2) 0.3641(3) 0.1326(2) 0.0660(8) Uani 1 1 d .
H7A H 0.5456 0.3067 0.0783 0.079 Uiso 1 1 calc R
H7B H 0.6299 0.3195 0.1673 0.079 Uiso 1 1 calc R
C8 C 0.5749(2) 0.5533(3) 0.11892(16) 0.0509(7) Uani 1 1 d .
C9 C 0.49154(19) 0.6658(3) 0.11262(15) 0.0432(6) Uani 1 1 d .
C10 C 0.5051(2) 0.8378(3) 0.09707(16) 0.0503(6) Uani 1 1 d .
H10 H 0.4502 0.9134 0.0923 0.060 Uiso 1 1 calc R
C11 C 0.5977(2) 0.8969(4) 0.08877(18) 0.0589(7) Uani 1 1 d .
H11 H 0.6052 1.0116 0.0782 0.071 Uiso 1 1 calc R
C12 C 0.6797(2) 0.7864(4) 0.09605(19) 0.0653(8) Uani 1 1 d .
H12 H 0.7429 0.8264 0.0911 0.078 Uiso 1 1 calc R
C13 C 0.6678(2) 0.6173(4) 0.11067(19) 0.0632(8) Uani 1 1 d .
H13 H 0.7234 0.5434 0.1152 0.076 Uiso 1 1 calc R
C14 C 0.0788(2) 0.6939(3) 0.05662(18) 0.0556(7) Uani 1 1 d .
H14A H 0.0198 0.6722 0.0067 0.067 Uiso 1 1 calc R
H14B H 0.1188 0.7875 0.0441 0.067 Uiso 1 1 calc R
C15 C 0.0389(2) 0.7421(3) 0.13011(18) 0.0553(7) Uani 1 1 d .
C16 C 0.1347(2) 0.7590(4) 0.20745(19) 0.0625(8) Uani 1 1 d .
H16A H 0.1756 0.8563 0.2002 0.075 Uiso 1 1 calc R
H16B H 0.1122 0.7792 0.2570 0.075 Uiso 1 1 calc R
C17 C -0.0348(2) 0.6042(4) 0.1437(2) 0.0730(9) Uani 1 1 d .
H17A H -0.0926 0.5910 0.0931 0.088 Uiso 1 1 calc R
H17B H -0.0606 0.6364 0.1896 0.088 Uiso 1 1 calc R
H17C H 0.0025 0.4986 0.1571 0.088 Uiso 1 1 calc R
C18 C -0.0176(2) 0.9129(4) 0.1116(2) 0.0736(9) Uani 1 1 d .
H18A H 0.0294 0.9974 0.1020 0.088 Uiso 1 1 calc R
H18B H -0.0402 0.9459 0.1590 0.088 Uiso 1 1 calc R
H18C H -0.0773 0.9029 0.0621 0.088 Uiso 1 1 calc R
C19 C 0.2226(3) 0.2466(4) 0.1493(2) 0.0788(10) Uani 1 1 d .
H19 H 0.1645 0.2469 0.1689 0.095 Uiso 1 1 calc R

loop_
_atom_site_aniso_label
_atom_site_aniso_U_11
_atom_site_aniso_U_22
_atom_site_aniso_U_33
_atom_site_aniso_U_23
_atom_site_aniso_U_13
_atom_site_aniso_U_12
O1 0.0492(10) 0.0438(11) 0.0681(12) -0.0067(8) 0.0083(9) -0.0046(8)
O2 0.0587(11) 0.0583(12) 0.0615(12) 0.0005(9) 0.0109(9) 0.0012(9)
O3 0.113(2) 0.0443(13) 0.171(3) -0.0209(16) 0.048(2) -0.0219(14)
C1 0.0489(14) 0.0316(12) 0.0382(12) -0.0009(9) 0.0038(10) 0.0032(10)
C2 0.0449(14) 0.0307(13) 0.0769(19) -0.0008(12) 0.0064(13) -0.0012(11)
C3 0.0444(14) 0.0360(14) 0.0698(18) 0.0011(12) 0.0022(13) -0.0031(11)
C4 0.0553(16) 0.0419(15) 0.0728(19) 0.0064(13) 0.0102(14) -0.0020(12)
C5 0.0647(16) 0.0327(13) 0.0558(15) 0.0046(11) 0.0157(13) 0.0040(12)
C6 0.0657(18) 0.0357(15) 0.082(2) 0.0106(13) 0.0164(16) 0.0097(13)
C7 0.078(2) 0.0449(16) 0.077(2) 0.0121(14) 0.0251(16) 0.0214(15)
C8 0.0584(16) 0.0449(15) 0.0481(15) 0.0018(11) 0.0142(13) 0.0081(12)
C9 0.0521(14) 0.0376(13) 0.0374(12) -0.0004(10) 0.0097(11) 0.0046(11)
C10 0.0551(15) 0.0399(14) 0.0534(15) -0.0034(11) 0.0126(13) 0.0037(12)
C11 0.0678(18) 0.0472(16) 0.0616(17) -0.0008(13) 0.0197(15) -0.0090(14)
C12 0.0602(18) 0.065(2) 0.075(2) -0.0038(15) 0.0268(16) -0.0060(15)
C13 0.0586(17) 0.0631(19) 0.0712(19) 0.0042(14) 0.0247(15) 0.0141(14)
C14 0.0464(15) 0.0495(16) 0.0641(17) 0.0026(13) 0.0065(13) -0.0034(12)
C15 0.0479(15) 0.0489(16) 0.0677(18) 0.0001(13) 0.0155(13) -0.0039(12)
C16 0.0600(17) 0.0572(18) 0.0682(18) -0.0072(14) 0.0163(15) -0.0017(14)
C17 0.0587(17) 0.072(2) 0.091(2) 0.0046(17) 0.0263(17) -0.0085(16)
C18 0.0593(18) 0.064(2) 0.095(2) 0.0008(17) 0.0194(17) 0.0099(15)
C19 0.085(2) 0.0445(18) 0.110(3) 0.0129(18) 0.035(2) -0.0044(16)

loop_
_atom_type_symbol
_atom_type_description
_atom_type_scat_dispersion_real
_atom_type_scat_dispersion_imag
_atom_type_scat_source
C C 0.0033 0.0016 'International Tables Vol C Tables 4.2.6.8 and 6.1.1.4'
H H 0.0000 0.0000 'International Tables Vol C Tables 4.2.6.8 and 6.1.1.4'
O O 0.0106 0.0060 'International Tables Vol C Tables 4.2.6.8 and 6.1.1.4'

loop_
_geom_angle_atom_site_label_1
_geom_angle_atom_site_label_2
_geom_angle_atom_site_label_3
_geom_angle
C3 O1 C14 112.05(19)
C3 O2 C16 113.3(2)
C2 C1 C9 129.7(2)
C2 C1 C5 110.7(2)
C9 C1 C5 119.5(2)
C1 C2 C3 112.1(2)
O2 C3 O1 110.8(2)
O2 C3 C2 115.7(2)
O1 C3 C2 111.5(2)
O2 C3 C4 108.6(2)
O1 C3 C4 106.9(2)
C2 C3 C4 102.6(2)
C19 C4 C5 118.7(3)
C19 C4 C3 114.4(2)
C5 C4 C3 105.9(2)
C6 C5 C4 119.2(2)
C6 C5 C1 111.5(2)
C4 C5 C1 104.2(2)
C7 C6 C5 112.2(2)
C6 C7 C8 113.4(2)
C13 C8 C9 118.7(2)
C13 C8 C7 120.4(2)
C9 C8 C7 120.8(2)
C10 C9 C8 118.6(2)
C10 C9 C1 121.9(2)
C8 C9 C1 119.5(2)
C11 C10 C9 121.3(2)
C10 C11 C12 119.9(3)
C13 C12 C11 119.7(3)
C12 C13 C8 121.7(3)
O1 C14 C15 110.6(2)
C14 C15 C16 106.6(2)
C14 C15 C18 109.3(2)
C16 C15 C18 109.4(2)
C14 C15 C17 109.9(2)
C16 C15 C17 110.8(2)
C18 C15 C17 110.6(2)
O2 C16 C15 111.9(2)
O3 C19 C4 126.7(3)

loop_
_geom_bond_atom_site_label_1
_geom_bond_atom_site_label_2
_geom_bond_distance
O1 C3 1.435(3)
O1 C14 1.441(3)
O2 C3 1.398(3)
O2 C16 1.423(3)
O3 C19 1.183(4)
C1 C2 1.325(3)
C1 C9 1.467(3)
C1 C5 1.517(3)
C2 C3 1.516(4)
C3 C4 1.543(4)
C4 C19 1.469(4)
C4 C5 1.504(4)
C5 C6 1.500(4)
C6 C7 1.496(4)
C7 C8 1.521(4)
C8 C13 1.386(4)
C8 C9 1.403(3)
C9 C10 1.399(3)
C10 C11 1.369(4)
C11 C12 1.377(4)
C12 C13 1.370(4)
C14 C15 1.519(4)
C15 C16 1.520(4)
C15 C18 1.526(4)
C15 C17 1.528(4)

loop_
_geom_torsion_atom_site_label_1
_geom_torsion_atom_site_label_2
_geom_torsion_atom_site_label_3
_geom_torsion_atom_site_label_4
_geom_torsion
C9 C1 C2 C3 -175.0(2)
C5 C1 C2 C3 1.0(3)
C16 O2 C3 O1 -57.2(3)
C16 O2 C3 C2 70.9(3)
C16 O2 C3 C4 -174.4(2)
C14 O1 C3 O2 58.2(3)
C14 O1 C3 C2 -72.3(3)
C14 O1 C3 C4 176.4(2)
C1 C2 C3 O2 130.1(2)
C1 C2 C3 O1 -102.1(3)
C1 C2 C3 C4 12.0(3)
O2 C3 C4 C19 84.3(3)
O1 C3 C4 C19 -35.3(3)
C2 C3 C4 C19 -152.7(3)
O2 C3 C4 C5 -143.1(2)
O1 C3 C4 C5 97.4(2)
C2 C3 C4 C5 -20.0(3)
C19 C4 C5 C6 -83.9(4)
C3 C4 C5 C6 145.8(2)
C19 C4 C5 C1 151.1(3)
C3 C4 C5 C1 20.8(3)
C2 C1 C5 C6 -143.9(2)
C9 C1 C5 C6 32.6(3)
C2 C1 C5 C4 -14.1(3)
C9 C1 C5 C4 162.4(2)
C4 C5 C6 C7 -174.9(2)
C1 C5 C6 C7 -53.5(3)
C5 C6 C7 C8 50.0(4)
C6 C7 C8 C13 156.6(3)
C6 C7 C8 C9 -24.8(4)
C13 C8 C9 C10 0.9(4)
C7 C8 C9 C10 -177.8(2)
C13 C8 C9 C1 -178.0(2)
C7 C8 C9 C1 3.3(4)
C2 C1 C9 C10 -10.7(4)
C5 C1 C9 C10 173.6(2)
C2 C1 C9 C8 168.2(3)
C5 C1 C9 C8 -7.6(3)
C8 C9 C10 C11 -0.6(4)
C1 C9 C10 C11 178.3(2)
C9 C10 C11 C12 -0.2(4)
C10 C11 C12 C13 0.7(4)
C11 C12 C13 C8 -0.4(5)
C9 C8 C13 C12 -0.4(4)
C7 C8 C13 C12 178.2(3)
C3 O1 C14 C15 -58.4(3)
O1 C14 C15 C16 54.4(3)
O1 C14 C15 C18 172.6(2)
O1 C14 C15 C17 -65.8(3)
C3 O2 C16 C15 56.9(3)
C14 C15 C16 O2 -53.5(3)
C18 C15 C16 O2 -171.7(2)
C17 C15 C16 O2 66.1(3)
C5 C4 C19 O3 6.4(5)
C3 C4 C19 O3 132.7(4)
